data_7102460
loop_
_publ_author_name
'Lam, Chi-Keung'
'Cheng, Mei-Fun'
'Li, Chi-Lun'
'Zhang, Jie-Peng'
'Chen, Xiao-Ming'
'Li, Wai-Kee'
'Mak, Thomas C W'

_publ_section_title
;
 Stabilization of D5h and C2v valence tautomers of the croconate
 dianion.
;
_journal_issue 4
_journal_name_full 'Chemical communications (Cambridge, England)'
_journal_page_first 448
_journal_page_last 449
_journal_paper_doi 10.1039/b312545a
_journal_year 2004
_chemical_formula_moiety '   [(n-C3H7)4N+]2(C5O5 )2-. 3(NH2)2CO. 8H2O '
_chemical_formula_sum 'C32 H84 N8 O16'
_chemical_formula_weight 837.07
_chemical_melting_point 362.6(15)
_chemical_name_common 'bis(tetra-n-propylammonium) croconate-urea-water (1/3/8)'
_chemical_name_systematic
;
bis(tetra-n-propylammonium) croconate-urea-water (1/3/8)
;
_space_group_IT_number 15
_symmetry_cell_setting monoclinic
_symmetry_space_group_name_Hall '-C 2yc'
_symmetry_space_group_name_H-M 'C 1 2/c 1'
_atom_sites_solution_hydrogens geom
_atom_sites_solution_primary direct
_atom_sites_solution_secondary difmap
_audit_creation_method SHELXL-97
_cell_angle_alpha 90.00
_cell_angle_beta 104.2100(10)
_cell_angle_gamma 90.00
_cell_formula_units_Z 8
_cell_length_a 33.3992(17)
_cell_length_b 16.2615(8)
_cell_length_c 17.7104(9)
_cell_measurement_temperature 293(2)
_cell_volume 9324.6(8)
_computing_cell_refinement
;SAINT-PLUS for Windows NT, Ver. 6.0, Bruker AXS Inc., Madison,
Wisconsin, USA, 1997.
;
_computing_data_collection 'SMART for Windows NT, Bruker AXS Inc., Madison, Wisconsin, USA, 1998.'
_computing_data_reduction
;SAINT-PLUS for Windows NT, Ver. 6.0, Bruker AXS Inc.,
Madison, Wisconsin, USA, 1997.
;
_computing_molecular_graphics
;XP-Interactive Molecular Graphics, Ver. 5.1, Bruker AXS Inc., Madison,
Wisconsin, USA, 1998.
;
_computing_publication_material 'SHELXTL-Bruker AXS Inc., Madison, Wisconsin, USA, 1998.'
_computing_structure_refinement 'SHELXL-97 (Sheldrick, 1997)'
_computing_structure_solution 'SHELXS-97 (Sheldrick, 1990)'
_diffrn_ambient_temperature 123
_diffrn_measured_fraction_theta_full 0.994
_diffrn_measured_fraction_theta_max 0.994
_diffrn_measurement_device_type ' Bruker SMART APEX CCD diffractometer '
_diffrn_measurement_method omega
_diffrn_radiation_monochromator graphite
_diffrn_radiation_source 'fine-focus sealed tube'
_diffrn_radiation_type MoK\a
_diffrn_radiation_wavelength 0.71073
_diffrn_reflns_av_R_equivalents 0.0184
_diffrn_reflns_av_sigmaI/netI 0.0186
_diffrn_reflns_limit_h_max 44
_diffrn_reflns_limit_h_min -44
_diffrn_reflns_limit_k_max 21
_diffrn_reflns_limit_k_min -20
_diffrn_reflns_limit_l_max 23
_diffrn_reflns_limit_l_min -23
_diffrn_reflns_number 41285
_diffrn_reflns_theta_full 28.02
_diffrn_reflns_theta_max 28.02
_diffrn_reflns_theta_min 2.77
_exptl_absorpt_coefficient_mu 0.094
_exptl_absorpt_correction_T_max 1.000000
_exptl_absorpt_correction_T_min 0.898080
_exptl_absorpt_correction_type SADABS
_exptl_crystal_colour yellow
_exptl_crystal_density_diffrn 1.193
_exptl_crystal_density_method 'not measured'
_exptl_crystal_description block
_exptl_crystal_F_000 3680
_exptl_crystal_size_max 0.45
_exptl_crystal_size_mid 0.38
_exptl_crystal_size_min 0.38
_refine_diff_density_max 0.368
_refine_diff_density_min -0.271
_refine_diff_density_rms 0.051
_refine_ls_extinction_method none
_refine_ls_goodness_of_fit_ref 1.045
_refine_ls_hydrogen_treatment mixed
_refine_ls_matrix_type full
_refine_ls_number_parameters 570
_refine_ls_number_reflns 11221
_refine_ls_number_restraints 0
_refine_ls_restrained_S_all 1.045
_refine_ls_R_factor_all 0.0511
_refine_ls_R_factor_gt 0.0439
_refine_ls_shift/su_max 0.001
_refine_ls_shift/su_mean 0.000
_refine_ls_structure_factor_coef Fsqd
_refine_ls_weighting_details 'calc w=1/[\s^2^(Fo^2^)+(0.0696P)^2^+4.5655P] where P=(Fo^2^+2Fc^2^)/3'
_refine_ls_weighting_scheme calc
_refine_ls_wR_factor_gt 0.1189
_refine_ls_wR_factor_ref 0.1261
_reflns_number_gt 9545
_reflns_number_total 11221
_reflns_threshold_expression >2sigma(I)
_cod_data_source_file b312545a.txt
_cod_data_source_block compound(1)
_cod_depositor_comments
;
The following automatic conversions were performed:
'_symmetry_cell_setting' value 'Monoclinic' changed to 'monoclinic'
according to '/home/saulius/struct/CIF-dictionaries/cif_core.dic'
dictionary named 'cif_core.dic' version 2.4.1 from 2010-06-29.

Automatic conversion script
Id: cif_fix_enum 1527 2010-12-29 10:47:43Z saulius 

The following automatic conversions were performed:

'_diffrn_ambient_temperature' value '123K' was changed to '123' - the
value should be numeric and without a unit designator.

Automatic conversion script
Id: cif_fix_values 1646 2011-03-28 12:23:43Z adriana 

'_chemical_melting_point' tag was changed to
'_chemical_temperature_decomposition' since the value had been given
as ' 88-91 deg. (dec) '. The value  was changed to '362.6(15)' - 
it was converted from degrees Celsius(C) to Kelvins(K),
the average value was taken and precision was estimated.

Adriana Da\<skevi\<c, 2011-06-14
;
_cod_original_sg_symbol_H-M C2/c
_cod_database_code 7102460

loop_
_symmetry_equiv_pos_as_xyz
'x, y, z'
'-x, y, -z+1/2'
'x+1/2, y+1/2, z'
'-x+1/2, y+1/2, -z+1/2'
'-x, -y, -z'
'x, -y, z-1/2'
'-x+1/2, -y+1/2, -z'
'x+1/2, -y+1/2, z-1/2'

loop_
_atom_site_label
_atom_site_type_symbol
_atom_site_fract_x
_atom_site_fract_y
_atom_site_fract_z
_atom_site_U_iso_or_equiv
_atom_site_adp_type
_atom_site_occupancy
_atom_site_symmetry_multiplicity
_atom_site_calc_flag
_atom_site_refinement_flags
O1 O 0.38389(2) 0.35628(5) 0.06015(5) 0.02983(19) Uani 1 1 d .
C1 C 0.41471(3) 0.32936(6) 0.04063(6) 0.0215(2) Uani 1 1 d .
O2 O 0.39487(2) 0.35513(5) -0.09698(5) 0.03079(19) Uani 1 1 d .
C2 C 0.42015(3) 0.32731(7) -0.03920(6) 0.0220(2) Uani 1 1 d .
O3 O 0.47476(3) 0.27264(5) -0.09444(5) 0.02889(18) Uani 1 1 d .
C3 C 0.45994(3) 0.28723(6) -0.03783(6) 0.0220(2) Uani 1 1 d .
O4 O 0.51343(3) 0.23293(6) 0.06848(5) 0.0348(2) Uani 1 1 d .
C4 C 0.47938(3) 0.26743(7) 0.04362(6) 0.0229(2) Uani 1 1 d .
O5 O 0.45989(3) 0.28854(5) 0.16425(5) 0.02991(19) Uani 1 1 d .
C5 C 0.45210(3) 0.29453(6) 0.09245(6) 0.0217(2) Uani 1 1 d .
O6 O 0.25664(2) 0.49856(5) -0.10684(5) 0.02642(17) Uani 1 1 d .
C6 C 0.28968(3) 0.46021(6) -0.08092(6) 0.0218(2) Uani 1 1 d .
N1 N 0.30136(3) 0.43579(7) -0.00654(6) 0.0319(2) Uani 1 1 d .
H6A H 0.2860 0.4464 0.0248 0.038 Uiso 1 1 calc R
H6B H 0.3242 0.4095 0.0099 0.038 Uiso 1 1 calc R
N2 N 0.31465(3) 0.43980(6) -0.12714(6) 0.0258(2) Uani 1 1 d .
H5A H 0.3080 0.4531 -0.1756 0.031 Uiso 1 1 calc R
H5B H 0.3372 0.4135 -0.1082 0.031 Uiso 1 1 calc R
O7 O 0.62235(2) 0.13651(5) -0.05580(5) 0.03043(19) Uani 1 1 d .
C7 C 0.58845(3) 0.16038(7) -0.04589(7) 0.0238(2) Uani 1 1 d .
N3 N 0.55840(3) 0.19058(6) -0.10493(6) 0.0275(2) Uani 1 1 d .
H1A H 0.5623 0.1938 -0.1511 0.033 Uiso 1 1 calc R
H1B H 0.5354 0.2066 -0.0964 0.033 Uiso 1 1 calc R
N4 N 0.57915(3) 0.15482(7) 0.02319(6) 0.0360(3) Uani 1 1 d .
H2A H 0.5967 0.1343 0.0625 0.043 Uiso 1 1 calc R
H2B H 0.5556 0.1717 0.0283 0.043 Uiso 1 1 calc R
O8 O 0.24723(2) 0.48432(5) 0.09521(5) 0.02629(17) Uani 1 1 d .
C8 C 0.21594(3) 0.52749(7) 0.06903(7) 0.0230(2) Uani 1 1 d .
N5 N 0.20389(3) 0.54826(7) -0.00608(6) 0.0335(2) Uani 1 1 d .
H4A H 0.2178 0.5319 -0.0381 0.040 Uiso 1 1 calc R
H4B H 0.1822 0.5780 -0.0224 0.040 Uiso 1 1 calc R
N6 N 0.19301(3) 0.55674(6) 0.11631(6) 0.0296(2) Uani 1 1 d .
H3A H 0.1999 0.5457 0.1653 0.035 Uiso 1 1 calc R
H3B H 0.1716 0.5864 0.0974 0.035 Uiso 1 1 calc R
O1W O 0.31857(3) 0.49530(6) -0.28606(5) 0.03031(19) Uani 1 1 d .
H1WA H 0.2973(6) 0.4995(10) -0.3227(11) 0.044(5) Uiso 1 1 d .
H1WB H 0.3335(6) 0.5369(12) -0.2895(11) 0.051(5) Uiso 1 1 d .
O2W O 0.18430(3) 0.47891(6) -0.22379(5) 0.02943(19) Uani 1 1 d .
H2WA H 0.2052(6) 0.4811(10) -0.1909(11) 0.043(5) Uiso 1 1 d .
H2WB H 0.1699(5) 0.5170(11) -0.2159(10) 0.041(4) Uiso 1 1 d .
O3W O 0.42359(3) 0.23079(6) -0.24033(6) 0.0349(2) Uani 1 1 d .
H3WA H 0.4398(6) 0.2418(11) -0.1945(11) 0.045(5) Uiso 1 1 d .
H3WB H 0.4096(5) 0.2685(10) -0.2431(9) 0.026(4) Uiso 1 1 d .
O4W O 0.42868(3) 0.25238(6) 0.28898(6) 0.02905(18) Uani 1 1 d .
H4WA H 0.4384(5) 0.2636(10) 0.2522(11) 0.041(4) Uiso 1 1 d .
H4WB H 0.4482(6) 0.2516(10) 0.3298(11) 0.043(4) Uiso 1 1 d .
O5W O 0.37404(3) 0.36548(7) -0.25320(6) 0.0424(2) Uani 1 1 d .
H5WA H 0.3816(6) 0.3669(12) -0.1912(12) 0.064(6) Uiso 1 1 d .
H5WB H 0.3516(7) 0.4127(15) -0.2714(14) 0.091(7) Uiso 1 1 d .
O6W O 0.37198(3) 0.37571(6) 0.20918(6) 0.0359(2) Uani 1 1 d .
H6WA H 0.3771(5) 0.3650(9) 0.1658(10) 0.033(4) Uiso 1 1 d .
H6WB H 0.3866(6) 0.3453(11) 0.2403(11) 0.048(5) Uiso 1 1 d .
O7W O 0.63252(3) 0.10403(6) -0.20236(6) 0.0323(2) Uani 1 1 d .
H7WA H 0.6182(5) 0.1369(11) -0.2305(10) 0.042(5) Uiso 1 1 d .
H7WB H 0.6301(5) 0.1147(11) -0.1564(11) 0.044(4) Uiso 1 1 d .
O8W O 0.62503(3) 0.12652(6) 0.18687(5) 0.0337(2) Uani 1 1 d .
H8WA H 0.6124(5) 0.1607(11) 0.2056(10) 0.037(4) Uiso 1 1 d .
H8WB H 0.6412(6) 0.1019(11) 0.2257(11) 0.051(5) Uiso 1 1 d .
N7 N 0.25211(2) 0.77275(5) 0.24832(5) 0.01841(18) Uani 1 1 d .
C9 C 0.28542(3) 0.82946(6) 0.29412(6) 0.0210(2) Uani 1 1 d .
H9A H 0.2959 0.8624 0.2576 0.025 Uiso 1 1 calc R
H9B H 0.2729 0.8667 0.3245 0.025 Uiso 1 1 calc R
C10 C 0.32152(3) 0.78668(7) 0.34868(7) 0.0272(2) Uani 1 1 d .
H10A H 0.3369 0.7552 0.3187 0.033 Uiso 1 1 calc R
H10B H 0.3114 0.7490 0.3823 0.033 Uiso 1 1 calc R
C11 C 0.34954(4) 0.85046(8) 0.39771(8) 0.0329(3) Uani 1 1 d .
H11A H 0.3723 0.8234 0.4324 0.049 Uiso 1 1 calc R
H11B H 0.3342 0.8813 0.4274 0.049 Uiso 1 1 calc R
H11C H 0.3598 0.8871 0.3643 0.049 Uiso 1 1 calc R
C12 C 0.23483(3) 0.71833(6) 0.30271(6) 0.0209(2) Uani 1 1 d .
H12A H 0.2119 0.6869 0.2717 0.025 Uiso 1 1 calc R
H12B H 0.2561 0.6795 0.3275 0.025 Uiso 1 1 calc R
C13 C 0.21993(4) 0.76327(8) 0.36579(7) 0.0305(3) Uani 1 1 d .
H13A H 0.1981 0.8013 0.3421 0.037 Uiso 1 1 calc R
H13B H 0.2425 0.7947 0.3978 0.037 Uiso 1 1 calc R
C14 C 0.20388(4) 0.70215(9) 0.41623(8) 0.0371(3) Uani 1 1 d .
H14A H 0.1946 0.7312 0.4560 0.056 Uiso 1 1 calc R
H14B H 0.2256 0.6649 0.4401 0.056 Uiso 1 1 calc R
H14C H 0.1813 0.6717 0.3845 0.056 Uiso 1 1 calc R
C15 C 0.21853(3) 0.82773(7) 0.20040(6) 0.0222(2) Uani 1 1 d .
H15A H 0.2064 0.8591 0.2357 0.027 Uiso 1 1 calc R
H15B H 0.2312 0.8665 0.1717 0.027 Uiso 1 1 calc R
C16 C 0.18430(4) 0.78320(8) 0.14329(8) 0.0328(3) Uani 1 1 d .
H16A H 0.1705 0.7456 0.1711 0.039 Uiso 1 1 calc R
H16B H 0.1958 0.7514 0.1074 0.039 Uiso 1 1 calc R
C17 C 0.15340(4) 0.84502(8) 0.09835(8) 0.0359(3) Uani 1 1 d .
H17A H 0.1318 0.8165 0.0621 0.054 Uiso 1 1 calc R
H17B H 0.1671 0.8818 0.0705 0.054 Uiso 1 1 calc R
H17C H 0.1418 0.8759 0.1340 0.054 Uiso 1 1 calc R
C18 C 0.26939(3) 0.71566(6) 0.19596(6) 0.0211(2) Uani 1 1 d .
H18A H 0.2915 0.6833 0.2283 0.025 Uiso 1 1 calc R
H18B H 0.2478 0.6779 0.1707 0.025 Uiso 1 1 calc R
C19 C 0.28596(4) 0.75833(8) 0.13371(7) 0.0317(3) Uani 1 1 d .
H19A H 0.3102 0.7902 0.1581 0.038 Uiso 1 1 calc R
H19B H 0.2652 0.7958 0.1045 0.038 Uiso 1 1 calc R
C20 C 0.29710(4) 0.69568(9) 0.07869(7) 0.0364(3) Uani 1 1 d .
H20A H 0.3074 0.7236 0.0396 0.055 Uiso 1 1 calc R
H20B H 0.2730 0.6646 0.0542 0.055 Uiso 1 1 calc R
H20C H 0.3179 0.6592 0.1075 0.055 Uiso 1 1 calc R
N8 N 0.5000 0.52032(7) 0.2500 0.0189(2) Uani 1 2 d S
C21 C 0.47971(3) 0.46432(7) 0.29854(6) 0.0221(2) Uani 1 1 d .
H21A H 0.4587 0.4319 0.2635 0.027 Uiso 1 1 calc R
H21B H 0.5004 0.4266 0.3273 0.027 Uiso 1 1 calc R
C22 C 0.46000(5) 0.50786(9) 0.35553(9) 0.0420(3) Uani 1 1 d .
H22A H 0.4791 0.5484 0.3842 0.050 Uiso 1 1 calc R
H22B H 0.4355 0.5366 0.3271 0.050 Uiso 1 1 calc R
C23 C 0.44847(5) 0.44901(9) 0.41170(9) 0.0429(3) Uani 1 1 d .
H23A H 0.4363 0.4787 0.4472 0.064 Uiso 1 1 calc R
H23B H 0.4727 0.4209 0.4403 0.064 Uiso 1 1 calc R
H23C H 0.4290 0.4097 0.3836 0.064 Uiso 1 1 calc R
C24 C 0.46807(3) 0.57586(7) 0.19840(6) 0.0227(2) Uani 1 1 d .
H24A H 0.4547 0.6080 0.2313 0.027 Uiso 1 1 calc R
H24B H 0.4823 0.6139 0.1717 0.027 Uiso 1 1 calc R
C25 C 0.43516(4) 0.53147(8) 0.13815(8) 0.0343(3) Uani 1 1 d .
H25A H 0.4188 0.4974 0.1641 0.041 Uiso 1 1 calc R
H25B H 0.4481 0.4960 0.1071 0.041 Uiso 1 1 calc R
C26 C 0.40735(4) 0.59286(9) 0.08559(8) 0.0388(3) Uani 1 1 d .
H26A H 0.3867 0.5639 0.0476 0.058 Uiso 1 1 calc R
H26B H 0.4236 0.6262 0.0596 0.058 Uiso 1 1 calc R
H26C H 0.3941 0.6273 0.1163 0.058 Uiso 1 1 calc R
N9 N 0.0000 0.52347(7) 0.2500 0.0189(2) Uani 1 2 d S
C27 C 0.01698(3) 0.46730(6) 0.19670(6) 0.0215(2) Uani 1 1 d .
H27A H 0.0389 0.4343 0.2286 0.026 Uiso 1 1 calc R
H27B H -0.0048 0.4300 0.1711 0.026 Uiso 1 1 calc R
C28 C 0.03373(4) 0.50987(8) 0.13456(7) 0.0306(3) Uani 1 1 d .
H28A H 0.0585 0.5406 0.1588 0.037 Uiso 1 1 calc R
H28B H 0.0134 0.5482 0.1057 0.037 Uiso 1 1 calc R
C29 C 0.04374(4) 0.44572(9) 0.07956(8) 0.0375(3) Uani 1 1 d .
H29A H 0.0545 0.4724 0.0404 0.056 Uiso 1 1 calc R
H29B H 0.0191 0.4161 0.0552 0.056 Uiso 1 1 calc R
H29C H 0.0640 0.4081 0.1084 0.056 Uiso 1 1 calc R
C30 C 0.03341(3) 0.57969(7) 0.29649(6) 0.0220(2) Uani 1 1 d .
H30A H 0.0447 0.6116 0.2603 0.026 Uiso 1 1 calc R
H30B H 0.0208 0.6180 0.3257 0.026 Uiso 1 1 calc R
C31 C 0.06859(4) 0.53645(8) 0.35267(8) 0.0326(3) Uani 1 1 d .
H31A H 0.0578 0.5040 0.3892 0.039 Uiso 1 1 calc R
H31B H 0.0823 0.4995 0.3241 0.039 Uiso 1 1 calc R
C32 C 0.09927(4) 0.59854(9) 0.39667(8) 0.0395(3) Uani 1 1 d .
H32A H 0.1214 0.5703 0.4321 0.059 Uiso 1 1 calc R
H32B H 0.0857 0.6346 0.4254 0.059 Uiso 1 1 calc R
H32C H 0.1102 0.6301 0.3605 0.059 Uiso 1 1 calc R

loop_
_atom_site_aniso_label
_atom_site_aniso_U_11
_atom_site_aniso_U_22
_atom_site_aniso_U_33
_atom_site_aniso_U_23
_atom_site_aniso_U_13
_atom_site_aniso_U_12
O1 0.0231(4) 0.0376(5) 0.0287(4) -0.0012(3) 0.0063(3) 0.0059(3)
C1 0.0193(5) 0.0200(5) 0.0237(5) -0.0014(4) 0.0027(4) -0.0018(4)
O2 0.0242(4) 0.0396(5) 0.0255(4) 0.0082(3) 0.0002(3) 0.0025(3)
C2 0.0187(5) 0.0216(5) 0.0238(5) 0.0008(4) 0.0018(4) -0.0031(4)
O3 0.0280(4) 0.0366(5) 0.0226(4) -0.0018(3) 0.0072(3) 0.0014(3)
C3 0.0211(5) 0.0221(5) 0.0217(5) -0.0010(4) 0.0027(4) -0.0025(4)
O4 0.0264(4) 0.0499(5) 0.0258(4) -0.0015(4) 0.0019(3) 0.0146(4)
C4 0.0207(5) 0.0251(5) 0.0211(5) -0.0021(4) 0.0018(4) 0.0007(4)
O5 0.0303(4) 0.0385(5) 0.0198(4) -0.0006(3) 0.0039(3) 0.0004(3)
C5 0.0208(5) 0.0209(5) 0.0221(5) -0.0015(4) 0.0028(4) -0.0023(4)
O6 0.0214(4) 0.0314(4) 0.0258(4) 0.0035(3) 0.0046(3) 0.0046(3)
C6 0.0202(5) 0.0210(5) 0.0239(5) -0.0008(4) 0.0047(4) -0.0021(4)
N1 0.0238(5) 0.0477(6) 0.0245(5) 0.0065(4) 0.0066(4) 0.0125(4)
N2 0.0247(5) 0.0294(5) 0.0241(5) 0.0016(4) 0.0075(4) 0.0043(4)
O7 0.0231(4) 0.0394(5) 0.0293(4) -0.0015(4) 0.0074(3) 0.0071(3)
C7 0.0215(5) 0.0226(5) 0.0271(5) -0.0025(4) 0.0054(4) 0.0002(4)
N3 0.0227(5) 0.0334(5) 0.0263(5) 0.0001(4) 0.0058(4) 0.0050(4)
N4 0.0279(5) 0.0543(7) 0.0272(5) 0.0067(5) 0.0092(4) 0.0145(5)
O8 0.0224(4) 0.0310(4) 0.0254(4) 0.0027(3) 0.0058(3) 0.0051(3)
C8 0.0195(5) 0.0223(5) 0.0273(5) -0.0013(4) 0.0058(4) -0.0025(4)
N5 0.0265(5) 0.0462(6) 0.0269(5) 0.0049(4) 0.0049(4) 0.0135(4)
N6 0.0273(5) 0.0298(5) 0.0340(5) -0.0016(4) 0.0121(4) 0.0034(4)
O1W 0.0292(4) 0.0332(5) 0.0265(4) 0.0034(3) 0.0030(4) -0.0009(4)
O2W 0.0277(4) 0.0299(5) 0.0283(4) -0.0041(3) 0.0022(4) 0.0009(4)
O3W 0.0353(5) 0.0392(5) 0.0282(5) -0.0024(4) 0.0038(4) -0.0011(4)
O4W 0.0272(4) 0.0355(5) 0.0237(4) 0.0004(3) 0.0049(4) -0.0030(3)
O5W 0.0495(6) 0.0504(6) 0.0273(5) 0.0005(4) 0.0095(4) 0.0108(5)
O6W 0.0354(5) 0.0443(5) 0.0293(5) 0.0036(4) 0.0104(4) 0.0125(4)
O7W 0.0331(5) 0.0345(5) 0.0318(5) 0.0011(4) 0.0128(4) 0.0048(4)
O8W 0.0340(5) 0.0382(5) 0.0285(5) 0.0037(4) 0.0071(4) 0.0105(4)
N7 0.0175(4) 0.0174(4) 0.0198(4) 0.0006(3) 0.0034(3) 0.0001(3)
C9 0.0194(5) 0.0183(5) 0.0237(5) -0.0020(4) 0.0025(4) -0.0024(4)
C10 0.0215(5) 0.0246(5) 0.0310(6) -0.0036(4) -0.0020(4) 0.0018(4)
C11 0.0274(6) 0.0305(6) 0.0338(6) -0.0056(5) -0.0058(5) -0.0008(5)
C12 0.0210(5) 0.0197(5) 0.0221(5) 0.0033(4) 0.0057(4) -0.0009(4)
C13 0.0356(6) 0.0298(6) 0.0302(6) 0.0031(5) 0.0159(5) 0.0048(5)
C14 0.0398(7) 0.0427(7) 0.0341(7) 0.0029(6) 0.0192(6) -0.0042(6)
C15 0.0195(5) 0.0202(5) 0.0249(5) 0.0042(4) 0.0017(4) 0.0026(4)
C16 0.0253(6) 0.0271(6) 0.0383(7) 0.0067(5) -0.0070(5) -0.0027(4)
C17 0.0285(6) 0.0373(7) 0.0349(7) 0.0052(5) -0.0054(5) 0.0053(5)
C18 0.0201(5) 0.0212(5) 0.0217(5) -0.0024(4) 0.0045(4) 0.0006(4)
C19 0.0359(6) 0.0336(6) 0.0291(6) -0.0041(5) 0.0148(5) -0.0084(5)
C20 0.0383(7) 0.0471(8) 0.0263(6) -0.0021(5) 0.0128(5) 0.0046(6)
N8 0.0194(6) 0.0182(6) 0.0192(6) 0.000 0.0048(5) 0.000
C21 0.0225(5) 0.0224(5) 0.0227(5) 0.0033(4) 0.0079(4) -0.0007(4)
C22 0.0593(9) 0.0344(7) 0.0445(8) 0.0123(6) 0.0361(7) 0.0165(6)
C23 0.0533(8) 0.0461(8) 0.0381(7) -0.0023(6) 0.0280(7) -0.0115(6)
C24 0.0227(5) 0.0209(5) 0.0232(5) 0.0030(4) 0.0028(4) 0.0032(4)
C25 0.0313(6) 0.0325(6) 0.0318(6) 0.0018(5) -0.0063(5) -0.0013(5)
C26 0.0350(7) 0.0493(8) 0.0275(6) 0.0010(5) -0.0014(5) 0.0120(6)
N9 0.0174(5) 0.0171(6) 0.0217(6) 0.000 0.0039(5) 0.000
C27 0.0206(5) 0.0203(5) 0.0237(5) -0.0034(4) 0.0058(4) 0.0009(4)
C28 0.0347(6) 0.0304(6) 0.0304(6) -0.0038(5) 0.0154(5) -0.0054(5)
C29 0.0424(7) 0.0419(7) 0.0329(7) -0.0038(5) 0.0184(6) 0.0047(6)
C30 0.0190(5) 0.0204(5) 0.0249(5) -0.0024(4) 0.0021(4) -0.0026(4)
C31 0.0239(5) 0.0289(6) 0.0378(7) -0.0063(5) -0.0059(5) 0.0041(4)
C32 0.0298(6) 0.0450(8) 0.0357(7) -0.0020(6) -0.0074(5) -0.0077(5)

loop_
_atom_type_symbol
_atom_type_description
_atom_type_scat_dispersion_real
_atom_type_scat_dispersion_imag
_atom_type_scat_source
C C 0.0033 0.0016 'International Tables Vol C Tables 4.2.6.8 and 6.1.1.4'
H H 0.0000 0.0000 'International Tables Vol C Tables 4.2.6.8 and 6.1.1.4'
N N 0.0061 0.0033 'International Tables Vol C Tables 4.2.6.8 and 6.1.1.4'
O O 0.0106 0.0060 'International Tables Vol C Tables 4.2.6.8 and 6.1.1.4'

loop_
_geom_angle_atom_site_label_1
_geom_angle_atom_site_label_2
_geom_angle_atom_site_label_3
_geom_angle
_geom_angle_site_symmetry_1
_geom_angle_site_symmetry_3
O1 C1 C2 125.58(10) . .
O1 C1 C5 126.63(10) . .
C2 C1 C5 107.78(9) . .
O2 C2 C1 124.42(10) . .
O2 C2 C3 127.04(10) . .
C1 C2 C3 108.53(9) . .
O3 C3 C4 125.67(10) . .
O3 C3 C2 127.28(10) . .
C4 C3 C2 107.05(9) . .
O4 C4 C3 126.27(10) . .
O4 C4 C5 124.79(10) . .
C3 C4 C5 108.94(9) . .
O5 C5 C4 125.22(10) . .
O5 C5 C1 127.16(10) . .
C4 C5 C1 107.62(9) . .
O6 C6 N1 121.73(10) . .
O6 C6 N2 121.44(10) . .
N1 C6 N2 116.81(10) . .
O7 C7 N4 121.99(11) . .
O7 C7 N3 122.05(11) . .
N4 C7 N3 115.92(10) . .
O8 C8 N5 122.13(10) . .
O8 C8 N6 121.12(11) . .
N5 C8 N6 116.74(10) . .
C9 N7 C15 106.53(8) . .
C9 N7 C18 111.01(7) . .
C15 N7 C18 110.90(8) . .
C9 N7 C12 110.93(8) . .
C15 N7 C12 110.65(8) . .
C18 N7 C12 106.88(8) . .
C10 C9 N7 115.20(9) . .
C9 C10 C11 109.45(9) . .
C13 C12 N7 115.44(9) . .
C12 C13 C14 110.15(10) . .
C16 C15 N7 115.14(9) . .
C15 C16 C17 109.79(10) . .
C19 C18 N7 115.10(9) . .
C18 C19 C20 110.50(10) . .
C24 N8 C24 107.07(11) 2_655 .
C24 N8 C21 110.57(6) 2_655 2_655
C24 N8 C21 111.11(6) . 2_655
C24 N8 C21 111.11(6) 2_655 .
C24 N8 C21 110.57(6) . .
C21 N8 C21 106.46(11) 2_655 .
C22 C21 N8 115.15(9) . .
C23 C22 C21 111.71(11) . .
C25 C24 N8 114.92(9) . .
C24 C25 C26 110.36(11) . .
C30 N9 C30 106.01(11) 2 .
C30 N9 C27 111.19(6) 2 .
C30 N9 C27 111.21(6) . .
C30 N9 C27 111.21(6) 2 2
C30 N9 C27 111.19(6) . 2
C27 N9 C27 106.11(11) . 2
C28 C27 N9 115.86(9) . .
C27 C28 C29 109.26(10) . .
C31 C30 N9 115.16(9) . .
C32 C31 C30 110.32(10) . .

loop_
_geom_bond_atom_site_label_1
_geom_bond_atom_site_label_2
_geom_bond_distance
_geom_bond_site_symmetry_2
O1 C1 1.2431(13) .
C1 C2 1.4694(15) .
C1 C5 1.4696(15) .
O2 C2 1.2412(13) .
C2 C3 1.4749(15) .
O3 C3 1.2452(13) .
C3 C4 1.4650(15) .
O4 C4 1.2476(13) .
C4 C5 1.4693(15) .
O5 C5 1.2376(13) .
O6 C6 1.2526(13) .
C6 N1 1.3389(15) .
C6 N2 1.3456(14) .
O7 C7 1.2495(13) .
C7 N4 1.3371(15) .
C7 N3 1.3517(15) .
O8 C8 1.2498(13) .
C8 N5 1.3351(15) .
C8 N6 1.3524(14) .
N7 C9 1.5176(13) .
N7 C15 1.5201(13) .
N7 C18 1.5222(13) .
N7 C12 1.5223(13) .
C9 C10 1.5164(15) .
C10 C11 1.5186(16) .
C12 C13 1.5173(15) .
C13 C14 1.5195(17) .
C15 C16 1.5121(16) .
C16 C17 1.5186(16) .
C18 C19 1.5175(15) .
C19 C20 1.5178(17) .
N8 C24 1.5197(12) 2_655
N8 C24 1.5197(12) .
N8 C21 1.5211(12) 2_655
N8 C21 1.5211(12) .
C21 C22 1.5098(16) .
C22 C23 1.4972(18) .
C24 C25 1.5141(16) .
C25 C26 1.5170(17) .
N9 C30 1.5192(12) 2
N9 C30 1.5192(12) .
N9 C27 1.5198(12) .
N9 C27 1.5198(12) 2
C27 C28 1.5185(15) .
C28 C29 1.5194(17) .
C30 C31 1.5136(15) .
C31 C32 1.5114(17) .

loop_
_geom_hbond_atom_site_label_D
_geom_hbond_atom_site_label_H
_geom_hbond_atom_site_label_A
_geom_hbond_distance_DH
_geom_hbond_distance_HA
_geom_hbond_distance_DA
_geom_hbond_angle_DHA
_geom_hbond_site_symmetry_A
O8W H8WB O2W 0.86(2) 1.99(2) 2.7972(13) 155.2(17) 8_556
N6 H3A O2W 0.86 2.19 2.9739(14) 151.7 6_566
N5 H4B O7 0.86 2.16 3.0123(13) 170.3 3_455
N6 H3B O8W 0.86 2.56 3.0654(13) 118.4 3_455
O2W H2WB O7W 0.817(18) 1.940(19) 2.7562(13) 176.0(17) 3_455
N3 H1A O3W 0.86 2.17 3.0183(14) 166.8 2_654
O7W H7WA O3W 0.804(19) 2.047(19) 2.8030(14) 156.6(17) 2_654
O8W H8WA O4W 0.816(18) 2.044(18) 2.8225(13) 159.4(16) 2_655
O4W H4WB O4 0.846(19) 1.962(19) 2.7955(13) 168.4(17) 2_655
N1 H6A O8 0.86 2.10 2.9562(12) 173.9 .
N1 H6B O1 0.86 2.16 3.0110(13) 173.1 .
N2 H5A O1W 0.86 2.18 2.9889(13) 156.4 .
N2 H5B O2 0.86 2.11 2.9423(12) 162.1 .
N3 H1B O3 0.86 2.30 3.1419(13) 166.6 .
N4 H2A O8W 0.86 2.18 2.9635(14) 151.8 .
N4 H2B O4 0.86 1.99 2.8175(13) 160.6 .
N5 H4A O6 0.86 2.06 2.9131(13) 173.7 .
O2W H2WA O6 0.792(19) 2.00(2) 2.7880(12) 174.2(17) .
O3W H3WA O3 0.88(2) 1.93(2) 2.8093(13) 176.8(17) .
O3W H3WB O5W 0.765(16) 1.957(16) 2.7209(16) 178.5(16) .
O4W H4WA O5 0.816(18) 1.913(18) 2.7282(13) 178.5(18) .
O7W H7WB O7 0.856(19) 1.895(19) 2.7503(13) 177.6(17) .
O5W H5WA O2 1.06(2) 1.63(2) 2.6873(13) 171.8(17) .
O5W H5WB O1W 1.07(2) 1.72(2) 2.7746(14) 171(2) .
O6W H6WA O1 0.845(17) 1.945(18) 2.7822(13) 170.8(15) .
O6W H6WB O4W 0.809(19) 2.099(19) 2.8795(14) 162.0(18) .

loop_
_geom_torsion_atom_site_label_1
_geom_torsion_atom_site_label_2
_geom_torsion_atom_site_label_3
_geom_torsion_atom_site_label_4
_geom_torsion
_geom_torsion_site_symmetry_1
O1 C1 C2 O2 2.60(18) .
C5 C1 C2 O2 -177.11(10) .
O1 C1 C2 C3 -177.34(10) .
C5 C1 C2 C3 2.94(11) .
O2 C2 C3 O3 -1.70(19) .
C1 C2 C3 O3 178.24(10) .
O2 C2 C3 C4 178.15(11) .
C1 C2 C3 C4 -1.91(11) .
O3 C3 C4 O4 -0.26(19) .
C2 C3 C4 O4 179.89(11) .
O3 C3 C4 C5 180.00(10) .
C2 C3 C4 C5 0.14(12) .
O4 C4 C5 O5 2.00(18) .
C3 C4 C5 O5 -178.25(10) .
O4 C4 C5 C1 -178.08(11) .
C3 C4 C5 C1 1.66(12) .
O1 C1 C5 O5 -2.62(19) .
C2 C1 C5 O5 177.09(11) .
O1 C1 C5 C4 177.47(11) .
C2 C1 C5 C4 -2.83(11) .
C15 N7 C9 C10 177.83(9) .
C18 N7 C9 C10 -61.34(11) .
C12 N7 C9 C10 57.33(11) .
N7 C9 C10 C11 -172.98(9) .
C9 N7 C12 C13 52.80(12) .
C15 N7 C12 C13 -65.22(12) .
C18 N7 C12 C13 173.94(9) .
N7 C12 C13 C14 -179.48(10) .
C9 N7 C15 C16 173.50(10) .
C18 N7 C15 C16 52.59(12) .
C12 N7 C15 C16 -65.83(12) .
N7 C15 C16 C17 -178.92(10) .
C9 N7 C18 C19 -62.39(11) .
C15 N7 C18 C19 55.83(11) .
C12 N7 C18 C19 176.52(9) .
N7 C18 C19 C20 -172.60(10) .
C24 N8 C21 C22 55.61(12) 2_655
C24 N8 C21 C22 -63.14(12) .
C21 N8 C21 C22 176.06(12) 2_655
N8 C21 C22 C23 -168.43(11) .
C24 N8 C24 C25 175.59(11) 2_655
C21 N8 C24 C25 54.75(12) 2_655
C21 N8 C24 C25 -63.24(11) .
N8 C24 C25 C26 -175.02(9) .
C30 N9 C27 C28 55.72(11) 2
C30 N9 C27 C28 -62.17(11) .
C27 N9 C27 C28 176.78(11) 2
N9 C27 C28 C29 -172.04(9) .
C30 N9 C30 C31 175.22(11) 2
C27 N9 C30 C31 -63.80(11) .
C27 N9 C30 C31 54.22(11) 2
N9 C30 C31 C32 -178.73(9) .
